data_4033457
loop_
_publ_author_name
'Lefebvre, Corentin'
'Michelin, Cl\'ement'
'Martzel, Thomas'
'Djou'ou Mvondo, Vaneck'
'Bulach, V\'eronique'
'Abe, Manabu'
'Hoffmann, Norbert'

_publ_section_title
;
 Photochemically Induced Intramolecular Radical Cyclization Reactions with
 Imines.
;
_journal_issue 4
_journal_name_full 'The Journal of organic chemistry'
_journal_page_first 1867
_journal_page_last 1875
_journal_paper_doi 10.1021/acs.joc.7b02810
_journal_volume 83
_journal_year 2018
_chemical_formula_moiety 'C15 H14 F3 N O4'
_chemical_formula_sum 'C15 H14 F3 N O4'
_chemical_formula_weight 329.27
_space_group_crystal_system monoclinic
_space_group_IT_number 14
_space_group_name_Hall '-P 2yn'
_space_group_name_H-M_alt 'P 1 21/n 1'
_symmetry_space_group_name_Hall '-P 2yn'
_symmetry_space_group_name_H-M 'P 1 21/n 1'
_atom_sites_solution_hydrogens geom
_audit_creation_method SHELXL-2014/6
_cell_angle_alpha 90
_cell_angle_beta 90.4140(10)
_cell_angle_gamma 90
_cell_formula_units_Z 8
_cell_length_a 8.31630(10)
_cell_length_b 14.7164(2)
_cell_length_c 24.3781(4)
_cell_measurement_reflns_used 300000
_cell_measurement_temperature 173(2)
_cell_measurement_theta_max 25.
_cell_measurement_theta_min 2.5
_cell_volume 2983.46(7)
_computing_cell_refinement 'Bruker SAINT'
_computing_data_collection 'Bruker APEX2'
_computing_data_reduction 'Bruker SAINT'
_computing_molecular_graphics 'Bruker SHELXTL'
_computing_publication_material 'Bruker SHELXTL'
_computing_structure_refinement 'SHELXL-2014 (Sheldrick 2014)'
_computing_structure_solution 'SHELXS-97 (Sheldrick 2008)'
_diffrn_ambient_temperature 173(2)
_diffrn_measured_fraction_theta_full 0.948
_diffrn_measured_fraction_theta_max 0.903
_diffrn_measurement_device_type 'Bruker APEX-II CCD'
_diffrn_measurement_method '\f and \w scans'
_diffrn_radiation_type MoK\a
_diffrn_radiation_wavelength 0.71073
_diffrn_reflns_av_R_equivalents 0.0252
_diffrn_reflns_av_unetI/netI 0.0261
_diffrn_reflns_Laue_measured_fraction_full 0.948
_diffrn_reflns_Laue_measured_fraction_max 0.903
_diffrn_reflns_limit_h_max 10
_diffrn_reflns_limit_h_min -8
_diffrn_reflns_limit_k_max 20
_diffrn_reflns_limit_k_min -20
_diffrn_reflns_limit_l_max 34
_diffrn_reflns_limit_l_min -34
_diffrn_reflns_number 30694
_diffrn_reflns_point_group_measured_fraction_full 0.948
_diffrn_reflns_point_group_measured_fraction_max 0.903
_diffrn_reflns_theta_full 25.242
_diffrn_reflns_theta_max 30.074
_diffrn_reflns_theta_min 2.170
_exptl_absorpt_coefficient_mu 0.130
_exptl_absorpt_correction_T_max 0.995
_exptl_absorpt_correction_T_min 0.989
_exptl_absorpt_correction_type multi-scan
_exptl_absorpt_process_details sadabs
_exptl_crystal_colour colorless
_exptl_crystal_density_diffrn 1.466
_exptl_crystal_density_meas ?
_exptl_crystal_description needle
_exptl_crystal_F_000 1360
_exptl_crystal_size_max 0.120
_exptl_crystal_size_mid 0.100
_exptl_crystal_size_min 0.080
_refine_diff_density_max 0.319
_refine_diff_density_min -0.239
_refine_diff_density_rms 0.041
_refine_ls_extinction_method none
_refine_ls_goodness_of_fit_ref 1.038
_refine_ls_hydrogen_treatment constr
_refine_ls_matrix_type full
_refine_ls_number_parameters 415
_refine_ls_number_reflns 7917
_refine_ls_number_restraints 0
_refine_ls_restrained_S_all 1.038
_refine_ls_R_factor_all 0.0691
_refine_ls_R_factor_gt 0.0443
_refine_ls_shift/su_max 0.000
_refine_ls_shift/su_mean 0.000
_refine_ls_structure_factor_coef Fsqd
_refine_ls_weighting_details 'w=1/[\s^2^(Fo^2^)+(0.0436P)^2^+1.0573P] where P=(Fo^2^+2Fc^2^)/3'
_refine_ls_weighting_scheme calc
_refine_ls_wR_factor_gt 0.1004
_refine_ls_wR_factor_ref 0.1129
_reflns_Friedel_coverage 0.000
_reflns_number_gt 5684
_reflns_number_total 7917
_reflns_threshold_expression 'I > 2\s(I)'
_cod_data_source_file jo7b02810_si_001.cif
_cod_data_source_block e2836a_(12a)
_cod_depositor_comments
;
The following automatic conversions were performed:

'_exptl_crystal_density_meas' value 'none' was changed to '?' - the
value is perceived as not measured.

Automatic conversion script
Id: cif_fix_values 4973 2017-02-22 13:04:09Z antanas 

 Adding full bibliography for 4033456--4033458.cif.
;
_cod_database_code 4033457
_shelx_space_group_comment
;
The symmetry employed for this shelxl refinement is uniquely defined
by the following loop, which should always be used as a source of
symmetry information in preference to the above space-group names.
They are only intended as comments.
;
_shelx_estimated_absorpt_t_min 0.985
_shelx_estimated_absorpt_t_max 0.990
_shelxl_version_number 2014/6

loop_
_space_group_symop_operation_xyz
'x, y, z'
'-x+1/2, y+1/2, -z+1/2'
'-x, -y, -z'
'x-1/2, -y-1/2, z-1/2'

loop_
_atom_site_label
_atom_site_type_symbol
_atom_site_fract_x
_atom_site_fract_y
_atom_site_fract_z
_atom_site_U_iso_or_equiv
_atom_site_adp_type
_atom_site_occupancy
_atom_site_site_symmetry_order
_atom_site_calc_flag
_atom_site_refinement_flags_posn
_atom_site_refinement_flags_adp
N1 N 0.90877(15) 0.66171(8) 0.16415(4) 0.0262(2) Uani 1 1 d . .
C1 C 0.9715(2) 0.57129(10) 0.17388(6) 0.0358(4) Uani 1 1 d . .
O1 O 1.07015(14) 0.57581(7) 0.22220(4) 0.0388(3) Uani 1 1 d . .
C2 C 1.0865(3) 0.54225(12) 0.12853(8) 0.0515(5) Uani 1 1 d . .
F1 F 1.01181(19) 0.53705(9) 0.08034(5) 0.0752(4) Uani 1 1 d . .
F2 F 1.14994(19) 0.46094(8) 0.13926(6) 0.0847(5) Uani 1 1 d . .
F3 F 1.20873(14) 0.60034(7) 0.12313(5) 0.0563(3) Uani 1 1 d . .
C3 C 1.10253(18) 0.66436(11) 0.23423(6) 0.0311(3) Uani 1 1 d . .
O2 O 1.19740(14) 0.68535(9) 0.26874(4) 0.0441(3) Uani 1 1 d . .
C4 C 0.99518(17) 0.72551(9) 0.19943(5) 0.0241(3) Uani 1 1 d . .
H4 H 0.9148 0.7541 0.2244 0.029 Uiso 1 1 calc R U
C5 C 1.08453(17) 0.80160(9) 0.17087(6) 0.0261(3) Uani 1 1 d . .
C6 C 1.10360(18) 0.80442(10) 0.11466(6) 0.0283(3) Uani 1 1 d . .
H6 H 1.0609 0.7571 0.0924 0.034 Uiso 1 1 calc R U
C7 C 1.1853(2) 0.87648(11) 0.09045(7) 0.0371(4) Uani 1 1 d . .
H7 H 1.1982 0.8779 0.0518 0.045 Uiso 1 1 calc R U
C8 C 1.2471(2) 0.94540(11) 0.12209(8) 0.0459(4) Uani 1 1 d . .
H8 H 1.3027 0.9944 0.1054 0.055 Uiso 1 1 calc R U
C9 C 1.2280(2) 0.94312(12) 0.17800(9) 0.0526(5) Uani 1 1 d . .
H9 H 1.2707 0.9908 0.1999 0.063 Uiso 1 1 calc R U
C10 C 1.1470(2) 0.87195(11) 0.20276(7) 0.0411(4) Uani 1 1 d . .
H10 H 1.1342 0.8711 0.2414 0.049 Uiso 1 1 calc R U
C11 C 0.73440(19) 0.65957(11) 0.16813(6) 0.0343(3) Uani 1 1 d . .
O3 O 0.67104(14) 0.72775(9) 0.13440(4) 0.0418(3) Uani 1 1 d . .
C12 C 0.5351(2) 0.76553(16) 0.16168(8) 0.0541(5) Uani 1 1 d . .
H12A H 0.4364 0.7303 0.1535 0.065 Uiso 1 1 calc R U
H12B H 0.5179 0.8297 0.1509 0.065 Uiso 1 1 calc R U
C13 C 0.5805(2) 0.75822(17) 0.22093(8) 0.0578(5) Uani 1 1 d . .
H13A H 0.6413 0.8124 0.2333 0.069 Uiso 1 1 calc R U
H13B H 0.4843 0.7507 0.2442 0.069 Uiso 1 1 calc R U
O4 O 0.68000(13) 0.67794(9) 0.22220(4) 0.0404(3) Uani 1 1 d . .
C14 C 0.6931(3) 0.56262(13) 0.15228(8) 0.0541(5) Uani 1 1 d . .
H14A H 0.6933 0.5546 0.1120 0.065 Uiso 1 1 calc R U
H14B H 0.5867 0.5447 0.1666 0.065 Uiso 1 1 calc R U
C15 C 0.8273(3) 0.50846(12) 0.17935(8) 0.0534(5) Uani 1 1 d . .
H15A H 0.8455 0.4502 0.1600 0.064 Uiso 1 1 calc R U
H15B H 0.8033 0.4960 0.2183 0.064 Uiso 1 1 calc R U
N2 N 0.41704(14) 0.23904(7) 0.05780(4) 0.0243(2) Uani 1 1 d . .
C16 C 0.47835(19) 0.32820(9) 0.04523(6) 0.0298(3) Uani 1 1 d . .
C17 C 0.6222(2) 0.32300(11) 0.00674(6) 0.0372(4) Uani 1 1 d . .
F4 F 0.74001(11) 0.27146(7) 0.02738(4) 0.0453(2) Uani 1 1 d . .
F5 F 0.68531(14) 0.40503(7) -0.00219(5) 0.0606(3) Uani 1 1 d . .
F6 F 0.58034(13) 0.28815(8) -0.04131(4) 0.0524(3) Uani 1 1 d . .
O5 O 0.54230(14) 0.36548(7) 0.09549(4) 0.0373(3) Uani 1 1 d . .
C18 C 0.55917(19) 0.29733(10) 0.13300(6) 0.0329(3) Uani 1 1 d . .
O6 O 0.62246(17) 0.31030(9) 0.17632(5) 0.0505(3) Uani 1 1 d . .
C19 C 0.48127(17) 0.21117(9) 0.11112(5) 0.0236(3) Uani 1 1 d . .
H19 H 0.3880 0.1966 0.1352 0.028 Uiso 1 1 calc R U
C20 C 0.58931(17) 0.12810(9) 0.10977(6) 0.0258(3) Uani 1 1 d . .
C21 C 0.67358(19) 0.10151(12) 0.15644(6) 0.0393(4) Uani 1 1 d . .
H21 H 0.6708 0.1381 0.1885 0.047 Uiso 1 1 calc R U
C22 C 0.7618(2) 0.02166(14) 0.15631(8) 0.0534(5) Uani 1 1 d . .
H22 H 0.8198 0.0041 0.1883 0.064 Uiso 1 1 calc R U
C23 C 0.7662(2) -0.03232(13) 0.11044(9) 0.0540(5) Uani 1 1 d . .
H23 H 0.8250 -0.0876 0.1110 0.065 Uiso 1 1 calc R U
C24 C 0.6850(2) -0.00604(11) 0.06361(8) 0.0459(4) Uani 1 1 d . .
H24 H 0.6892 -0.0428 0.0316 0.055 Uiso 1 1 calc R U
C25 C 0.59677(19) 0.07433(10) 0.06319(7) 0.0335(3) Uani 1 1 d . .
H25 H 0.5413 0.0924 0.0308 0.040 Uiso 1 1 calc R U
C26 C 0.24402(18) 0.23862(10) 0.05039(6) 0.0298(3) Uani 1 1 d . .
O7 O 0.16187(13) 0.26437(7) 0.09892(4) 0.0363(3) Uani 1 1 d . .
C27 C 0.0514(2) 0.19360(14) 0.11329(8) 0.0483(4) Uani 1 1 d . .
H27A H -0.0550 0.2190 0.1228 0.058 Uiso 1 1 calc R U
H27B H 0.0927 0.1576 0.1447 0.058 Uiso 1 1 calc R U
C28 C 0.0410(2) 0.13663(13) 0.06232(8) 0.0493(4) Uani 1 1 d . .
H28A H 0.0226 0.0719 0.0713 0.059 Uiso 1 1 calc R U
H28B H -0.0461 0.1581 0.0376 0.059 Uiso 1 1 calc R U
O8 O 0.19524(13) 0.14984(8) 0.03827(5) 0.0390(3) Uani 1 1 d . .
C29 C 0.2175(2) 0.30900(12) 0.00567(7) 0.0423(4) Uani 1 1 d . .
H29A H 0.1064 0.3331 0.0063 0.051 Uiso 1 1 calc R U
H29B H 0.2393 0.2834 -0.0311 0.051 Uiso 1 1 calc R U
C30 C 0.3395(2) 0.38222(11) 0.02081(7) 0.0422(4) Uani 1 1 d . .
H30A H 0.3739 0.4165 -0.0120 0.051 Uiso 1 1 calc R U
H30B H 0.2948 0.4252 0.0480 0.051 Uiso 1 1 calc R U

loop_
_atom_site_aniso_label
_atom_site_aniso_U_11
_atom_site_aniso_U_22
_atom_site_aniso_U_33
_atom_site_aniso_U_23
_atom_site_aniso_U_13
_atom_site_aniso_U_12
N1 0.0288(7) 0.0246(6) 0.0253(5) -0.0013(4) -0.0011(5) -0.0038(5)
C1 0.0513(10) 0.0249(7) 0.0311(7) 0.0010(6) 0.0062(7) 0.0001(6)
O1 0.0474(7) 0.0343(6) 0.0349(6) 0.0085(4) 0.0022(5) 0.0090(5)
C2 0.0803(14) 0.0299(8) 0.0447(10) -0.0039(7) 0.0195(9) 0.0075(9)
F1 0.1216(11) 0.0641(8) 0.0401(6) -0.0197(5) 0.0173(7) -0.0061(7)
F2 0.1335(13) 0.0351(6) 0.0863(9) 0.0020(6) 0.0465(9) 0.0303(7)
F3 0.0614(7) 0.0480(6) 0.0600(7) 0.0039(5) 0.0296(5) 0.0116(5)
C3 0.0279(9) 0.0413(8) 0.0241(6) 0.0042(6) 0.0037(6) 0.0062(6)
O2 0.0347(7) 0.0651(8) 0.0322(6) 0.0060(5) -0.0073(5) 0.0039(6)
C4 0.0225(8) 0.0274(7) 0.0225(6) -0.0025(5) -0.0017(5) 0.0015(5)
C5 0.0209(8) 0.0254(7) 0.0319(7) -0.0016(5) -0.0033(5) 0.0014(5)
C6 0.0271(8) 0.0258(7) 0.0320(7) 0.0006(5) -0.0024(6) 0.0006(6)
C7 0.0332(9) 0.0344(8) 0.0437(9) 0.0095(6) 0.0018(7) 0.0006(6)
C8 0.0375(10) 0.0314(8) 0.0686(12) 0.0079(8) -0.0016(8) -0.0076(7)
C9 0.0539(13) 0.0358(9) 0.0681(13) -0.0107(8) -0.0118(9) -0.0158(8)
C10 0.0465(11) 0.0368(9) 0.0400(8) -0.0090(7) -0.0060(7) -0.0072(7)
C11 0.0314(9) 0.0460(9) 0.0254(7) 0.0033(6) -0.0032(6) -0.0120(7)
O3 0.0295(7) 0.0647(8) 0.0311(5) 0.0087(5) -0.0062(4) -0.0005(5)
C12 0.0337(11) 0.0770(14) 0.0516(11) 0.0038(10) -0.0051(8) 0.0058(9)
C13 0.0333(11) 0.0913(16) 0.0488(11) -0.0037(10) 0.0021(8) 0.0141(10)
O4 0.0298(6) 0.0634(8) 0.0280(5) 0.0046(5) 0.0023(4) -0.0059(5)
C14 0.0586(13) 0.0543(11) 0.0493(10) -0.0013(8) -0.0028(9) -0.0311(10)
C15 0.0752(14) 0.0339(9) 0.0513(10) 0.0005(8) 0.0083(9) -0.0196(9)
N2 0.0279(7) 0.0239(5) 0.0211(5) 0.0017(4) 0.0010(4) 0.0021(4)
C16 0.0412(9) 0.0231(6) 0.0250(6) 0.0023(5) 0.0075(6) 0.0016(6)
C17 0.0434(10) 0.0331(8) 0.0353(8) 0.0084(6) 0.0115(7) 0.0027(7)
F4 0.0344(6) 0.0471(6) 0.0543(6) 0.0098(4) 0.0086(4) 0.0024(4)
F5 0.0717(8) 0.0403(6) 0.0701(7) 0.0168(5) 0.0340(6) -0.0060(5)
F6 0.0583(7) 0.0714(7) 0.0277(5) -0.0015(4) 0.0139(4) 0.0093(5)
O5 0.0557(7) 0.0248(5) 0.0314(5) -0.0020(4) 0.0071(5) -0.0083(5)
C18 0.0406(9) 0.0312(7) 0.0269(7) -0.0022(6) 0.0045(6) -0.0088(6)
O6 0.0688(9) 0.0499(7) 0.0326(6) -0.0059(5) -0.0096(6) -0.0237(6)
C19 0.0257(8) 0.0245(6) 0.0207(6) 0.0003(5) -0.0002(5) -0.0037(5)
C20 0.0217(8) 0.0263(7) 0.0295(7) 0.0048(5) 0.0014(5) -0.0041(5)
C21 0.0326(10) 0.0538(10) 0.0313(7) 0.0101(7) 0.0032(6) 0.0051(7)
C22 0.0377(11) 0.0706(13) 0.0521(11) 0.0277(10) 0.0058(8) 0.0197(9)
C23 0.0377(11) 0.0446(10) 0.0800(14) 0.0211(10) 0.0150(9) 0.0160(8)
C24 0.0364(10) 0.0328(8) 0.0686(12) -0.0071(8) 0.0043(8) 0.0025(7)
C25 0.0306(9) 0.0283(7) 0.0414(8) -0.0043(6) -0.0032(6) -0.0008(6)
C26 0.0298(9) 0.0325(7) 0.0271(7) -0.0019(5) -0.0006(6) 0.0055(6)
O7 0.0351(6) 0.0387(6) 0.0354(6) -0.0010(4) 0.0112(5) 0.0038(5)
C27 0.0316(10) 0.0653(12) 0.0480(10) 0.0096(9) 0.0034(7) -0.0076(8)
C28 0.0288(10) 0.0515(11) 0.0676(12) 0.0032(9) -0.0080(8) -0.0033(8)
O8 0.0318(7) 0.0394(6) 0.0458(6) -0.0094(5) -0.0082(5) -0.0011(5)
C29 0.0413(10) 0.0513(10) 0.0342(8) 0.0096(7) 0.0009(7) 0.0167(8)
C30 0.0535(11) 0.0349(8) 0.0383(8) 0.0126(6) 0.0135(7) 0.0164(7)

loop_
_atom_type_symbol
_atom_type_description
_atom_type_scat_dispersion_real
_atom_type_scat_dispersion_imag
_atom_type_scat_source
C C 0.0033 0.0016 'International Tables Vol C Tables 4.2.6.8 and 6.1.1.4'
H H 0.0000 0.0000 'International Tables Vol C Tables 4.2.6.8 and 6.1.1.4'
N N 0.0061 0.0033 'International Tables Vol C Tables 4.2.6.8 and 6.1.1.4'
O O 0.0106 0.0060 'International Tables Vol C Tables 4.2.6.8 and 6.1.1.4'
F F 0.0171 0.0103 'International Tables Vol C Tables 4.2.6.8 and 6.1.1.4'

loop_
_geom_angle_atom_site_label_1
_geom_angle_atom_site_label_2
_geom_angle_atom_site_label_3
_geom_angle
C1 N1 C11 109.10(12)
C1 N1 C4 108.62(11)
C11 N1 C4 117.50(11)
O1 C1 N1 107.20(11)
O1 C1 C15 113.80(13)
N1 C1 C15 106.84(14)
O1 C1 C2 104.48(15)
N1 C1 C2 111.41(12)
C15 C1 C2 113.05(14)
C3 O1 C1 109.43(11)
F1 C2 F2 107.69(15)
F1 C2 F3 107.54(15)
F2 C2 F3 107.09(18)
F1 C2 C1 111.41(18)
F2 C2 C1 110.98(14)
F3 C2 C1 111.92(14)
O2 C3 O1 121.97(14)
O2 C3 C4 128.60(15)
O1 C3 C4 109.36(12)
N1 C4 C5 116.45(11)
N1 C4 C3 103.45(11)
C5 C4 C3 113.91(12)
N1 C4 H4 107.5
C5 C4 H4 107.5
C3 C4 H4 107.5
C6 C5 C10 119.10(14)
C6 C5 C4 122.55(12)
C10 C5 C4 118.34(13)
C5 C6 C7 120.20(14)
C5 C6 H6 119.9
C7 C6 H6 119.9
C8 C7 C6 120.43(16)
C8 C7 H7 119.8
C6 C7 H7 119.8
C7 C8 C9 119.62(16)
C7 C8 H8 120.2
C9 C8 H8 120.2
C8 C9 C10 120.70(16)
C8 C9 H9 119.6
C10 C9 H9 119.6
C9 C10 C5 119.94(16)
C9 C10 H10 120.0
C5 C10 H10 120.0
O3 C11 O4 106.71(13)
O3 C11 N1 108.48(12)
O4 C11 N1 112.43(12)
O3 C11 C14 116.21(14)
O4 C11 C14 109.99(13)
N1 C11 C14 103.15(14)
C11 O3 C12 107.56(13)
O3 C12 C13 103.11(14)
O3 C12 H12A 111.1
C13 C12 H12A 111.1
O3 C12 H12B 111.1
C13 C12 H12B 111.1
H12A C12 H12B 109.1
O4 C13 C12 102.75(16)
O4 C13 H13A 111.2
C12 C13 H13A 111.2
O4 C13 H13B 111.2
C12 C13 H13B 111.2
H13A C13 H13B 109.1
C11 O4 C13 108.78(13)
C11 C14 C15 102.62(14)
C11 C14 H14A 111.2
C15 C14 H14A 111.2
C11 C14 H14B 111.2
C15 C14 H14B 111.2
H14A C14 H14B 109.2
C14 C15 C1 102.74(14)
C14 C15 H15A 111.2
C1 C15 H15A 111.2
C14 C15 H15B 111.2
C1 C15 H15B 111.2
H15A C15 H15B 109.1
C16 N2 C26 109.26(11)
C16 N2 C19 108.49(11)
C26 N2 C19 117.79(11)
O5 C16 N2 107.15(10)
O5 C16 C30 114.12(12)
N2 C16 C30 106.89(13)
O5 C16 C17 104.80(13)
N2 C16 C17 111.39(11)
C30 C16 C17 112.44(12)
F6 C17 F4 107.53(13)
F6 C17 F5 107.90(13)
F4 C17 F5 106.70(14)
F6 C17 C16 111.15(14)
F4 C17 C16 111.90(12)
F5 C17 C16 111.43(13)
C18 O5 C16 109.01(11)
O6 C18 O5 121.26(14)
O6 C18 C19 129.00(14)
O5 C18 C19 109.69(12)
N2 C19 C20 114.82(11)
N2 C19 C18 103.32(11)
C20 C19 C18 115.40(12)
N2 C19 H19 107.6
C20 C19 H19 107.6
C18 C19 H19 107.6
C25 C20 C21 119.03(14)
C25 C20 C19 120.51(13)
C21 C20 C19 120.32(13)
C22 C21 C20 120.09(17)
C22 C21 H21 120.0
C20 C21 H21 120.0
C23 C22 C21 120.67(17)
C23 C22 H22 119.7
C21 C22 H22 119.7
C22 C23 C24 119.80(16)
C22 C23 H23 120.1
C24 C23 H23 120.1
C23 C24 C25 119.99(17)
C23 C24 H24 120.0
C25 C24 H24 120.0
C20 C25 C24 120.39(15)
C20 C25 H25 119.8
C24 C25 H25 119.8
O8 C26 O7 106.51(12)
O8 C26 N2 108.45(11)
O7 C26 N2 112.20(12)
O8 C26 C29 116.42(13)
O7 C26 C29 110.33(12)
N2 C26 C29 103.04(12)
C26 O7 C27 108.80(12)
O7 C27 C28 103.70(14)
O7 C27 H27A 111.0
C28 C27 H27A 111.0
O7 C27 H27B 111.0
C28 C27 H27B 111.0
H27A C27 H27B 109.0
O8 C28 C27 102.55(14)
O8 C28 H28A 111.3
C27 C28 H28A 111.3
O8 C28 H28B 111.3
C27 C28 H28B 111.3
H28A C28 H28B 109.2
C26 O8 C28 107.49(12)
C26 C29 C30 102.43(13)
C26 C29 H29A 111.3
C30 C29 H29A 111.3
C26 C29 H29B 111.3
C30 C29 H29B 111.3
H29A C29 H29B 109.2
C16 C30 C29 103.17(12)
C16 C30 H30A 111.1
C29 C30 H30A 111.1
C16 C30 H30B 111.1
C29 C30 H30B 111.1
H30A C30 H30B 109.1

loop_
_geom_bond_atom_site_label_1
_geom_bond_atom_site_label_2
_geom_bond_distance
N1 C1 1.4482(19)
N1 C11 1.454(2)
N1 C4 1.4591(17)
C1 O1 1.4321(19)
C1 C15 1.521(2)
C1 C2 1.528(2)
O1 C3 1.3622(19)
C2 F1 1.327(2)
C2 F2 1.333(2)
C2 F3 1.335(2)
C3 O2 1.1900(18)
C3 C4 1.522(2)
C4 C5 1.5161(19)
C4 H4 1.0000
C5 C6 1.3812(19)
C5 C10 1.393(2)
C6 C7 1.393(2)
C6 H6 0.9500
C7 C8 1.372(2)
C7 H7 0.9500
C8 C9 1.374(3)
C8 H8 0.9500
C9 C10 1.386(3)
C9 H9 0.9500
C10 H10 0.9500
C11 O3 1.3980(19)
C11 O4 1.4227(18)
C11 C14 1.517(2)
O3 C12 1.428(2)
C12 C13 1.494(3)
C12 H12A 0.9900
C12 H12B 0.9900
C13 O4 1.442(2)
C13 H13A 0.9900
C13 H13B 0.9900
C14 C15 1.519(3)
C14 H14A 0.9900
C14 H14B 0.9900
C15 H15A 0.9900
C15 H15B 0.9900
N2 C16 1.4415(18)
N2 C26 1.449(2)
N2 C19 1.4605(16)
C16 O5 1.4408(18)
C16 C30 1.520(2)
C16 C17 1.528(2)
C17 F6 1.3231(19)
C17 F4 1.3345(19)
C17 F5 1.3347(18)
O5 C18 1.3638(18)
C18 O6 1.1918(18)
C18 C19 1.5190(19)
C19 C20 1.5176(19)
C19 H19 1.0000
C20 C25 1.386(2)
C20 C21 1.388(2)
C21 C22 1.385(2)
C21 H21 0.9500
C22 C23 1.372(3)
C22 H22 0.9500
C23 C24 1.377(3)
C23 H23 0.9500
C24 C25 1.392(2)
C24 H24 0.9500
C25 H25 0.9500
C26 O8 1.3990(18)
C26 O7 1.4218(17)
C26 C29 1.519(2)
O7 C27 1.434(2)
C27 C28 1.501(3)
C27 H27A 0.9900
C27 H27B 0.9900
C28 O8 1.427(2)
C28 H28A 0.9900
C28 H28B 0.9900
C29 C30 1.524(3)
C29 H29A 0.9900
C29 H29B 0.9900
C30 H30A 0.9900
C30 H30B 0.9900
